data_1515361
loop_
_publ_author_name
'Busschaert, Nathalie'
'Bradberry, Samuel J.'
'Wenzel, Marco'
'Haynes, Cally J. E.'
'Hiscock, Jennifer R.'
'Kirby, Isabelle L.'
'Karagiannidis, Louise E.'
'Moore, Stephen J.'
'Wells, Neil J.'
'Herniman, Julie'
'Langley, G. John'
'Horton, Peter N.'
'Light, Mark E.'
'Marques, Igor'
'Costa, Paulo J.'
'F\'elix, V\'itor'
'Frey, Jeremy G.'
'Gale, Philip A.'

_publ_section_title
;
 Towards predictable transmembrane transport: QSAR analysis of anion
 binding and transport
;
_journal_issue 8
_journal_name_full 'Chemical Science'
_journal_page_first 3036
_journal_paper_doi 10.1039/c3sc51023a
_journal_volume 4
_journal_year 2013
_chemical_compound_source
;
Nathalie Busschaert
Marco Wenzel
;
_chemical_formula_moiety 'C13 H19 N3 O2 S'
_chemical_formula_sum 'C13 H19 N3 O2 S'
_chemical_formula_weight 281.37
_chemical_name_systematic
;
?
;
_space_group_IT_number 2
_symmetry_cell_setting triclinic
_symmetry_space_group_name_Hall '-P 1'
_symmetry_space_group_name_H-M 'P -1'
_atom_sites_solution_hydrogens geom
_atom_sites_solution_primary direct
_atom_sites_solution_secondary difmap
_audit_creation_method SHELXL-97
_cell_angle_alpha 91.957(7)
_cell_angle_beta 95.987(7)
_cell_angle_gamma 92.116(7)
_cell_formula_units_Z 4
_cell_length_a 5.2833(5)
_cell_length_b 14.9019(15)
_cell_length_c 18.0119(18)
_cell_measurement_reflns_used 8919
_cell_measurement_temperature 100(2)
_cell_measurement_theta_max 27.5
_cell_measurement_theta_min 3.0
_cell_volume 1408.4(2)
_computing_cell_refinement
;
CrystalClear-SM Expert 2.0 r7 (Rigaku, 2011)
;
_computing_data_collection
;
CrystalClear-SM Expert 2.0 r7 (Rigaku, 2011)
;
_computing_data_reduction
;
CrystalClear-SM Expert 2.0 r7 (Rigaku, 2011)
;
_computing_publication_material 'WINGX (Farrugia, 1998)'
_computing_structure_refinement 'SHELXL-97 (Sheldrick, 2008)'
_computing_structure_solution 'SHELXS-97 (Sheldrick, 1997)'
_diffrn_ambient_temperature 100(2)
_diffrn_detector 'CCD plate'
_diffrn_detector_area_resol_mean 28.5714
_diffrn_detector_type 'Rigaku HG Saturn724+ (2x2 bin mode)'
_diffrn_measured_fraction_theta_full 0.996
_diffrn_measured_fraction_theta_max 0.996
_diffrn_measurement_device 'four-circle \k diffractometer'
_diffrn_measurement_device_type 'Rigaku AFC12 (Right)'
_diffrn_measurement_method 'profile data from \w-scans'
_diffrn_measurement_specimen_support 'MiTeGen micromount'
_diffrn_radiation_collimation 'Confocal mirrors, VHF Varimax '
_diffrn_radiation_type MoK\a
_diffrn_radiation_wavelength 0.71075
_diffrn_reflns_av_R_equivalents 0.0211
_diffrn_reflns_av_sigmaI/netI 0.0262
_diffrn_reflns_limit_h_max 6
_diffrn_reflns_limit_h_min -5
_diffrn_reflns_limit_k_max 16
_diffrn_reflns_limit_k_min -17
_diffrn_reflns_limit_l_max 21
_diffrn_reflns_limit_l_min -21
_diffrn_reflns_number 11029
_diffrn_reflns_theta_full 25.02
_diffrn_reflns_theta_max 25.02
_diffrn_reflns_theta_min 3.00
_diffrn_source 'Rotating Anode'
_diffrn_source_current 55.0
_diffrn_source_power 2.475
_diffrn_source_voltage 45.0
_exptl_absorpt_coefficient_mu 0.232
_exptl_absorpt_correction_T_max 0.9931
_exptl_absorpt_correction_T_min 0.9551
_exptl_absorpt_correction_type multi-scan
_exptl_absorpt_process_details
;
Jacobson, R. (1998). REQAB. Private communication to the
Rigaku Corporation, Tokyo, Japan.
;
_exptl_crystal_colour yellow
_exptl_crystal_density_diffrn 1.327
_exptl_crystal_density_method 'not measured'
_exptl_crystal_description block
_exptl_crystal_F_000 600
_exptl_crystal_size_max 0.20
_exptl_crystal_size_mid 0.08
_exptl_crystal_size_min 0.03
_refine_diff_density_max 0.313
_refine_diff_density_min -0.358
_refine_diff_density_rms 0.044
_refine_ls_extinction_method none
_refine_ls_goodness_of_fit_ref 1.079
_refine_ls_hydrogen_treatment constr
_refine_ls_matrix_type full
_refine_ls_number_parameters 343
_refine_ls_number_reflns 4960
_refine_ls_number_restraints 0
_refine_ls_restrained_S_all 1.079
_refine_ls_R_factor_all 0.0359
_refine_ls_R_factor_gt 0.0321
_refine_ls_shift/su_max 0.001
_refine_ls_shift/su_mean 0.000
_refine_ls_structure_factor_coef Fsqd
_refine_ls_weighting_details 'calc w=1/[\s^2^(Fo^2^)+(0.0422P)^2^+0.6313P] where P=(Fo^2^+2Fc^2^)/3'
_refine_ls_weighting_scheme calc
_refine_ls_wR_factor_gt 0.0849
_refine_ls_wR_factor_ref 0.0874
_reflns_number_gt 4467
_reflns_number_total 4960
_reflns_threshold_expression >2\s(I)
_cod_data_source_file c3sc51023a.cif
_cod_data_source_block p-NO2
_cod_database_code 1515361

loop_
_symmetry_equiv_pos_as_xyz
'x, y, z'
'-x, -y, -z'

loop_
_atom_site_label
_atom_site_type_symbol
_atom_site_fract_x
_atom_site_fract_y
_atom_site_fract_z
_atom_site_U_iso_or_equiv
_atom_site_adp_type
_atom_site_occupancy
_atom_site_symmetry_multiplicity
_atom_site_calc_flag
_atom_site_refinement_flags
C1 C 1.7700(3) 0.04702(12) 0.43195(9) 0.0290(4) Uani 1 1 d .
H1A H 1.7193 0.0306 0.4807 0.043 Uiso 1 1 calc R
H1B H 1.9478 0.0696 0.4379 0.043 Uiso 1 1 calc R
H1C H 1.7523 -0.0060 0.3978 0.043 Uiso 1 1 calc R
C2 C 1.6007(3) 0.11944(12) 0.40015(9) 0.0254(4) Uani 1 1 d .
H2A H 1.6162 0.1722 0.4355 0.030 Uiso 1 1 calc R
H2B H 1.4212 0.0966 0.3953 0.030 Uiso 1 1 calc R
C3 C 1.6668(3) 0.14911(10) 0.32435(8) 0.0195(3) Uani 1 1 d .
H3A H 1.8427 0.1755 0.3300 0.023 Uiso 1 1 calc R
H3B H 1.6627 0.0956 0.2901 0.023 Uiso 1 1 calc R
C4 C 1.4886(3) 0.21724(10) 0.28931(8) 0.0193(3) Uani 1 1 d .
H4A H 1.5009 0.2722 0.3221 0.023 Uiso 1 1 calc R
H4B H 1.3115 0.1923 0.2867 0.023 Uiso 1 1 calc R
C5 C 1.5438(3) 0.24296(10) 0.21119(8) 0.0185(3) Uani 1 1 d .
H5A H 1.7140 0.2737 0.2139 0.022 Uiso 1 1 calc R
H5B H 1.5453 0.1880 0.1788 0.022 Uiso 1 1 calc R
C6 C 1.3439(3) 0.30441(11) 0.17769(8) 0.0190(3) Uani 1 1 d .
H6A H 1.1731 0.2749 0.1779 0.023 Uiso 1 1 calc R
H6B H 1.3490 0.3607 0.2088 0.023 Uiso 1 1 calc R
C7 C 1.2252(3) 0.37580(10) 0.05952(8) 0.0149(3) Uani 1 1 d .
C8 C 1.4484(3) 0.36260(10) -0.05787(8) 0.0147(3) Uani 1 1 d .
C9 C 1.4845(3) 0.41251(10) -0.12069(8) 0.0169(3) Uani 1 1 d .
H9 H 1.3912 0.4651 -0.1294 0.020 Uiso 1 1 calc R
C10 C 1.6529(3) 0.38659(10) -0.17005(8) 0.0172(3) Uani 1 1 d .
H10 H 1.6752 0.4203 -0.2129 0.021 Uiso 1 1 calc R
C11 C 1.7892(3) 0.31014(10) -0.15570(8) 0.0155(3) Uani 1 1 d .
C12 C 1.7541(3) 0.25833(10) -0.09487(8) 0.0163(3) Uani 1 1 d .
H12 H 1.8490 0.2061 -0.0863 0.020 Uiso 1 1 calc R
C13 C 1.5796(3) 0.28349(10) -0.04678(8) 0.0168(3) Uani 1 1 d .
H13 H 1.5487 0.2470 -0.0062 0.020 Uiso 1 1 calc R
N1 N 1.3849(2) 0.32603(8) 0.10117(7) 0.0166(3) Uani 1 1 d .
H1 H 1.5191 0.3056 0.0820 0.020 Uiso 1 1 calc R
N2 N 1.2737(2) 0.39551(8) -0.01123(7) 0.0165(3) Uani 1 1 d .
H2 H 1.1766 0.4368 -0.0314 0.020 Uiso 1 1 calc R
N3 N 1.9764(2) 0.28432(8) -0.20525(7) 0.0172(3) Uani 1 1 d .
O1 O 2.1030(2) 0.21816(7) -0.18961(6) 0.0231(2) Uani 1 1 d .
O2 O 2.0033(2) 0.32876(7) -0.26043(6) 0.0235(3) Uani 1 1 d .
S1 S 0.96466(7) 0.41808(2) 0.09283(2) 0.01693(10) Uani 1 1 d .
C14 C 1.2031(4) 0.52855(13) 0.68299(10) 0.0354(4) Uani 1 1 d .
H14A H 1.1703 0.4857 0.7213 0.053 Uiso 1 1 calc R
H14B H 1.2715 0.5856 0.7071 0.053 Uiso 1 1 calc R
H14C H 1.3268 0.5042 0.6515 0.053 Uiso 1 1 calc R
C15 C 0.9572(3) 0.54428(12) 0.63522(10) 0.0309(4) Uani 1 1 d .
H15A H 0.8871 0.4859 0.6126 0.037 Uiso 1 1 calc R
H15B H 0.8328 0.5676 0.6678 0.037 Uiso 1 1 calc R
C16 C 0.9840(3) 0.60907(12) 0.57359(9) 0.0275(4) Uani 1 1 d .
H16A H 1.1103 0.5860 0.5415 0.033 Uiso 1 1 calc R
H16B H 1.0529 0.6675 0.5964 0.033 Uiso 1 1 calc R
C17 C 0.7404(3) 0.62496(11) 0.52467(9) 0.0243(4) Uani 1 1 d .
H17A H 0.6144 0.6489 0.5564 0.029 Uiso 1 1 calc R
H17B H 0.6702 0.5667 0.5020 0.029 Uiso 1 1 calc R
C18 C 0.7745(3) 0.68968(11) 0.46276(9) 0.0253(4) Uani 1 1 d .
H18A H 0.8460 0.7479 0.4852 0.030 Uiso 1 1 calc R
H18B H 0.8984 0.6655 0.4305 0.030 Uiso 1 1 calc R
C19 C 0.5299(3) 0.70521(13) 0.41552(10) 0.0298(4) Uani 1 1 d .
H19A H 0.4523 0.6467 0.3955 0.036 Uiso 1 1 calc R
H19B H 0.4095 0.7333 0.4470 0.036 Uiso 1 1 calc R
C20 C 0.4210(3) 0.82950(10) 0.33129(8) 0.0173(3) Uani 1 1 d .
C21 C 0.3881(3) 0.93262(10) 0.22220(8) 0.0162(3) Uani 1 1 d .
C22 C 0.4956(3) 0.94216(10) 0.15468(8) 0.0194(3) Uani 1 1 d .
H22 H 0.6395 0.9087 0.1455 0.023 Uiso 1 1 calc R
C23 C 0.3968(3) 0.99885(11) 0.10189(9) 0.0208(3) Uani 1 1 d .
H23 H 0.4710 1.0046 0.0564 0.025 Uiso 1 1 calc R
C24 C 0.1873(3) 1.04772(10) 0.11559(8) 0.0183(3) Uani 1 1 d .
C25 C 0.0836(3) 1.04213(10) 0.18283(9) 0.0199(3) Uani 1 1 d .
H25 H -0.0565 1.0775 0.1922 0.024 Uiso 1 1 calc R
C26 C 0.1831(3) 0.98539(10) 0.23631(9) 0.0200(3) Uani 1 1 d .
H26 H 0.1128 0.9821 0.2826 0.024 Uiso 1 1 calc R
N4 N 0.5695(2) 0.76279(10) 0.35375(8) 0.0248(3) Uani 1 1 d .
H4 H 0.7020 0.7529 0.3292 0.030 Uiso 1 1 calc R
N5 N 0.5011(2) 0.87021(9) 0.26960(7) 0.0186(3) Uani 1 1 d .
H5 H 0.6509 0.8537 0.2582 0.022 Uiso 1 1 calc R
N6 N 0.0734(2) 1.10438(9) 0.05815(7) 0.0219(3) Uani 1 1 d .
O3 O 0.1646(2) 1.10578(8) -0.00222(6) 0.0311(3) Uani 1 1 d .
O4 O -0.1107(2) 1.14819(8) 0.07160(7) 0.0319(3) Uani 1 1 d .
S2 S 0.16881(7) 0.85807(3) 0.37390(2) 0.02368(11) Uani 1 1 d .

loop_
_atom_site_aniso_label
_atom_site_aniso_U_11
_atom_site_aniso_U_22
_atom_site_aniso_U_33
_atom_site_aniso_U_23
_atom_site_aniso_U_13
_atom_site_aniso_U_12
C1 0.0334(9) 0.0320(9) 0.0228(8) 0.0072(7) 0.0040(7) 0.0106(8)
C2 0.0290(9) 0.0298(9) 0.0192(8) 0.0044(7) 0.0064(7) 0.0104(7)
C3 0.0185(7) 0.0222(8) 0.0184(8) 0.0020(6) 0.0034(6) 0.0031(6)
C4 0.0187(7) 0.0221(8) 0.0177(7) 0.0019(6) 0.0037(6) 0.0040(6)
C5 0.0159(7) 0.0224(8) 0.0177(7) 0.0018(6) 0.0031(6) 0.0025(6)
C6 0.0166(7) 0.0263(8) 0.0148(7) 0.0030(6) 0.0031(6) 0.0039(6)
C7 0.0130(7) 0.0148(7) 0.0164(7) -0.0010(6) 0.0010(6) -0.0018(6)
C8 0.0119(7) 0.0174(7) 0.0141(7) -0.0022(6) 0.0003(6) -0.0009(5)
C9 0.0176(7) 0.0161(7) 0.0175(7) 0.0021(6) 0.0016(6) 0.0057(6)
C10 0.0199(7) 0.0177(7) 0.0145(7) 0.0020(6) 0.0030(6) 0.0018(6)
C11 0.0137(7) 0.0175(7) 0.0152(7) -0.0036(6) 0.0017(6) 0.0009(6)
C12 0.0164(7) 0.0153(7) 0.0168(7) -0.0006(6) -0.0012(6) 0.0041(6)
C13 0.0186(7) 0.0167(7) 0.0154(7) 0.0018(6) 0.0023(6) 0.0023(6)
N1 0.0129(6) 0.0237(7) 0.0139(6) 0.0020(5) 0.0040(5) 0.0044(5)
N2 0.0162(6) 0.0187(6) 0.0155(6) 0.0033(5) 0.0021(5) 0.0068(5)
N3 0.0158(6) 0.0180(7) 0.0174(6) -0.0031(5) 0.0016(5) 0.0008(5)
O1 0.0224(6) 0.0246(6) 0.0235(6) -0.0005(5) 0.0049(5) 0.0110(5)
O2 0.0275(6) 0.0244(6) 0.0208(6) 0.0031(5) 0.0114(5) 0.0025(5)
S1 0.01337(18) 0.0196(2) 0.01880(19) 0.00160(14) 0.00497(14) 0.00409(14)
C14 0.0395(11) 0.0309(10) 0.0336(10) 0.0117(8) -0.0069(8) -0.0058(8)
C15 0.0293(9) 0.0321(10) 0.0323(9) 0.0115(8) 0.0049(8) 0.0015(7)
C16 0.0274(9) 0.0270(9) 0.0274(9) 0.0073(7) -0.0004(7) -0.0049(7)
C17 0.0226(8) 0.0260(9) 0.0260(8) 0.0071(7) 0.0072(7) 0.0039(7)
C18 0.0245(8) 0.0263(9) 0.0255(8) 0.0071(7) 0.0037(7) -0.0004(7)
C19 0.0234(8) 0.0367(10) 0.0318(9) 0.0166(8) 0.0085(7) 0.0058(7)
C20 0.0167(7) 0.0194(8) 0.0155(7) -0.0011(6) 0.0005(6) 0.0002(6)
C21 0.0155(7) 0.0167(7) 0.0157(7) -0.0009(6) 0.0002(6) -0.0008(6)
C22 0.0183(7) 0.0207(8) 0.0200(8) -0.0006(6) 0.0050(6) 0.0045(6)
C23 0.0236(8) 0.0224(8) 0.0174(7) 0.0019(6) 0.0065(6) 0.0032(6)
C24 0.0192(7) 0.0163(7) 0.0192(7) 0.0021(6) 0.0008(6) 0.0006(6)
C25 0.0178(7) 0.0189(8) 0.0237(8) -0.0004(6) 0.0042(6) 0.0038(6)
C26 0.0208(8) 0.0208(8) 0.0193(8) 0.0000(6) 0.0060(6) 0.0029(6)
N4 0.0188(7) 0.0326(8) 0.0260(7) 0.0117(6) 0.0105(6) 0.0091(6)
N5 0.0159(6) 0.0244(7) 0.0171(6) 0.0035(5) 0.0063(5) 0.0071(5)
N6 0.0234(7) 0.0199(7) 0.0227(7) 0.0037(5) 0.0023(6) 0.0019(5)
O3 0.0358(7) 0.0367(7) 0.0232(6) 0.0111(5) 0.0082(5) 0.0097(5)
O4 0.0301(7) 0.0335(7) 0.0349(7) 0.0110(5) 0.0076(5) 0.0169(5)
S2 0.0225(2) 0.0275(2) 0.0234(2) 0.00459(16) 0.01033(16) 0.00598(16)

loop_
_atom_type_symbol
_atom_type_description
_atom_type_scat_dispersion_real
_atom_type_scat_dispersion_imag
_atom_type_scat_source
C C 0.0033 0.0016 'International Tables Vol C Tables 4.2.6.8 and 6.1.1.4'
H H 0.0000 0.0000 'International Tables Vol C Tables 4.2.6.8 and 6.1.1.4'
N N 0.0061 0.0033 'International Tables Vol C Tables 4.2.6.8 and 6.1.1.4'
O O 0.0106 0.0060 'International Tables Vol C Tables 4.2.6.8 and 6.1.1.4'
S S 0.1246 0.1234 'International Tables Vol C Tables 4.2.6.8 and 6.1.1.4'

loop_
_geom_angle_atom_site_label_1
_geom_angle_atom_site_label_2
_geom_angle_atom_site_label_3
_geom_angle
C2 C1 H1A 109.5
C2 C1 H1B 109.5
H1A C1 H1B 109.5
C2 C1 H1C 109.5
H1A C1 H1C 109.5
H1B C1 H1C 109.5
C1 C2 C3 112.98(13)
C1 C2 H2A 109.0
C3 C2 H2A 109.0
C1 C2 H2B 109.0
C3 C2 H2B 109.0
H2A C2 H2B 107.8
C4 C3 C2 113.76(13)
C4 C3 H3A 108.8
C2 C3 H3A 108.8
C4 C3 H3B 108.8
C2 C3 H3B 108.8
H3A C3 H3B 107.7
C3 C4 C5 114.03(12)
C3 C4 H4A 108.7
C5 C4 H4A 108.7
C3 C4 H4B 108.7
C5 C4 H4B 108.7
H4A C4 H4B 107.6
C6 C5 C4 110.58(12)
C6 C5 H5A 109.5
C4 C5 H5A 109.5
C6 C5 H5B 109.5
C4 C5 H5B 109.5
H5A C5 H5B 108.1
N1 C6 C5 111.58(12)
N1 C6 H6A 109.3
C5 C6 H6A 109.3
N1 C6 H6B 109.3
C5 C6 H6B 109.3
H6A C6 H6B 108.0
N1 C7 N2 119.92(13)
N1 C7 S1 121.60(11)
N2 C7 S1 118.46(11)
C13 C8 C9 119.15(13)
C13 C8 N2 124.60(13)
C9 C8 N2 116.22(13)
C10 C9 C8 121.09(14)
C10 C9 H9 119.5
C8 C9 H9 119.5
C9 C10 C11 118.43(14)
C9 C10 H10 120.8
C11 C10 H10 120.8
C12 C11 C10 121.84(13)
C12 C11 N3 119.06(13)
C10 C11 N3 119.10(13)
C13 C12 C11 119.31(14)
C13 C12 H12 120.3
C11 C12 H12 120.3
C12 C13 C8 120.06(14)
C12 C13 H13 120.0
C8 C13 H13 120.0
C7 N1 C6 122.02(12)
C7 N1 H1 119.0
C6 N1 H1 119.0
C7 N2 C8 132.37(13)
C7 N2 H2 113.8
C8 N2 H2 113.8
O2 N3 O1 122.81(12)
O2 N3 C11 119.23(12)
O1 N3 C11 117.96(12)
C15 C14 H14A 109.5
C15 C14 H14B 109.5
H14A C14 H14B 109.5
C15 C14 H14C 109.5
H14A C14 H14C 109.5
H14B C14 H14C 109.5
C16 C15 C14 114.38(14)
C16 C15 H15A 108.7
C14 C15 H15A 108.7
C16 C15 H15B 108.7
C14 C15 H15B 108.7
H15A C15 H15B 107.6
C15 C16 C17 115.16(14)
C15 C16 H16A 108.5
C17 C16 H16A 108.5
C15 C16 H16B 108.5
C17 C16 H16B 108.5
H16A C16 H16B 107.5
C16 C17 C18 113.84(13)
C16 C17 H17A 108.8
C18 C17 H17A 108.8
C16 C17 H17B 108.8
C18 C17 H17B 108.8
H17A C17 H17B 107.7
C19 C18 C17 112.88(13)
C19 C18 H18A 109.0
C17 C18 H18A 109.0
C19 C18 H18B 109.0
C17 C18 H18B 109.0
H18A C18 H18B 107.8
N4 C19 C18 111.93(13)
N4 C19 H19A 109.2
C18 C19 H19A 109.2
N4 C19 H19B 109.2
C18 C19 H19B 109.2
H19A C19 H19B 107.9
N4 C20 N5 112.13(13)
N4 C20 S2 122.77(12)
N5 C20 S2 125.10(12)
N5 C21 C26 126.11(13)
N5 C21 C22 115.19(13)
C26 C21 C22 118.70(14)
C23 C22 C21 121.16(14)
C23 C22 H22 119.4
C21 C22 H22 119.4
C22 C23 C24 119.26(14)
C22 C23 H23 120.4
C24 C23 H23 120.4
C25 C24 C23 120.73(14)
C25 C24 N6 119.80(14)
C23 C24 N6 119.47(13)
C26 C25 C24 120.19(14)
C26 C25 H25 119.9
C24 C25 H25 119.9
C25 C26 C21 119.87(14)
C25 C26 H26 120.1
C21 C26 H26 120.1
C20 N4 C19 125.26(13)
C20 N4 H4 117.4
C19 N4 H4 117.4
C20 N5 C21 131.75(13)
C20 N5 H5 114.1
C21 N5 H5 114.1
O4 N6 O3 122.97(13)
O4 N6 C24 118.61(13)
O3 N6 C24 118.42(13)

loop_
_geom_bond_atom_site_label_1
_geom_bond_atom_site_label_2
_geom_bond_distance
C1 C2 1.516(2)
C1 H1A 0.9800
C1 H1B 0.9800
C1 H1C 0.9800
C2 C3 1.520(2)
C2 H2A 0.9900
C2 H2B 0.9900
C3 C4 1.518(2)
C3 H3A 0.9900
C3 H3B 0.9900
C4 C5 1.525(2)
C4 H4A 0.9900
C4 H4B 0.9900
C5 C6 1.515(2)
C5 H5A 0.9900
C5 H5B 0.9900
C6 N1 1.4620(18)
C6 H6A 0.9900
C6 H6B 0.9900
C7 N1 1.3329(19)
C7 N2 1.3652(19)
C7 S1 1.6919(14)
C8 C13 1.399(2)
C8 C9 1.400(2)
C8 N2 1.4020(18)
C9 C10 1.378(2)
C9 H9 0.9500
C10 C11 1.387(2)
C10 H10 0.9500
C11 C12 1.386(2)
C11 N3 1.4533(18)
C12 C13 1.382(2)
C12 H12 0.9500
C13 H13 0.9500
N1 H1 0.8800
N2 H2 0.8800
N3 O2 1.2304(17)
N3 O1 1.2357(17)
C14 C15 1.512(2)
C14 H14A 0.9800
C14 H14B 0.9800
C14 H14C 0.9800
C15 C16 1.510(2)
C15 H15A 0.9900
C15 H15B 0.9900
C16 C17 1.513(2)
C16 H16A 0.9900
C16 H16B 0.9900
C17 C18 1.519(2)
C17 H17A 0.9900
C17 H17B 0.9900
C18 C19 1.501(2)
C18 H18A 0.9900
C18 H18B 0.9900
C19 N4 1.456(2)
C19 H19A 0.9900
C19 H19B 0.9900
C20 N4 1.337(2)
C20 N5 1.3809(19)
C20 S2 1.6668(15)
C21 N5 1.393(2)
C21 C26 1.401(2)
C21 C22 1.404(2)
C22 C23 1.369(2)
C22 H22 0.9500
C23 C24 1.386(2)
C23 H23 0.9500
C24 C25 1.384(2)
C24 N6 1.453(2)
C25 C26 1.379(2)
C25 H25 0.9500
C26 H26 0.9500
N4 H4 0.8800
N5 H5 0.8800
N6 O4 1.2315(17)
N6 O3 1.2349(17)

loop_
_geom_hbond_atom_site_label_D
_geom_hbond_atom_site_label_H
_geom_hbond_atom_site_label_A
_geom_hbond_distance_DH
_geom_hbond_distance_HA
_geom_hbond_distance_DA
_geom_hbond_angle_DHA
_geom_hbond_site_symmetry_A
N1 H1 S1 0.88 2.83 3.3296(13) 117.9 1_655
N2 H2 S1 0.88 2.56 3.4079(13) 161.4 2_765
N4 H4 O2 0.88 2.42 3.2625(17) 159.2 2_865
N4 H4 S2 0.88 2.90 3.4009(14) 117.9 1_655
N5 H5 O1 0.88 2.17 2.9811(16) 153.0 2_865
